data_4063379
loop_
_publ_author_name
'Filak, Lukas K.'
'M\"uhlgassner, Gerhard'
'Bacher, Felix'
'Roller, Alexander'
'Galanski, Markus'
'Jakupec, Michael A.'
'Keppler, Bernhard K.'
'Arion, Vladimir B.'

_publ_section_title
;
 Ruthenium- and Osmium-Arene Complexes of 2-Substituted
 Indolo[3,2-c]quinolines: Synthesis, Structure, Spectroscopic Properties,
 and Antiproliferative Activity
;
_journal_issue 2
_journal_name_full Organometallics
_journal_page_first 273
_journal_page_last 283
_journal_paper_doi 10.1021/om101004z
_journal_volume 30
_journal_year 2011
_chemical_formula_moiety 'C32 H30 Cl2 N5 Ru, C2 H6 O, Cl'
_chemical_formula_sum 'C34 H36 Cl3 N5 O Ru'
_chemical_formula_weight 738.10
_chemical_name_systematic
; 
{(hapto^6^-p-cymene)[N-(2-chloro-5,11-dihydroindolo[3,2-c]quinolin-6-
ylidene)kappaN'-(1-kappaN-pyridin-2-yl-ethylidene)]azine chlorido-
ruthenium(II)} chloride ethanol solvate  
;
_space_group_IT_number 14
_symmetry_cell_setting monoclinic
_symmetry_space_group_name_Hall '-P 2yn'
_symmetry_space_group_name_H-M 'P 1 21/n 1'
_atom_sites_solution_hydrogens geom
_atom_sites_solution_primary direct
_atom_sites_solution_secondary difmap
_audit_creation_method SHELXL-97
_cell_angle_alpha 90.00
_cell_angle_beta 94.293(2)
_cell_angle_gamma 90.00
_cell_formula_units_Z 4
_cell_length_a 10.7350(4)
_cell_length_b 12.0515(4)
_cell_length_c 25.1678(9)
_cell_measurement_reflns_used 6265
_cell_measurement_temperature 100(2)
_cell_measurement_theta_max 28.55
_cell_measurement_theta_min 2.34
_cell_volume 3246.9(2)
_computing_structure_refinement 'SHELXL-97 (Sheldrick, 1997)'
_computing_structure_solution 'SHELXS-97 (Sheldrick, 1990)'
_diffrn_ambient_temperature 100(2)
_diffrn_measured_fraction_theta_full 0.998
_diffrn_measured_fraction_theta_max 0.998
_diffrn_radiation_monochromator graphite
_diffrn_radiation_source 'fine-focus sealed tube'
_diffrn_radiation_type MoK\a
_diffrn_radiation_wavelength 0.71073
_diffrn_reflns_av_R_equivalents 0.1179
_diffrn_reflns_av_sigmaI/netI 0.0595
_diffrn_reflns_limit_h_max 13
_diffrn_reflns_limit_h_min -13
_diffrn_reflns_limit_k_max 14
_diffrn_reflns_limit_k_min -14
_diffrn_reflns_limit_l_max 31
_diffrn_reflns_limit_l_min -31
_diffrn_reflns_number 75204
_diffrn_reflns_theta_full 26.00
_diffrn_reflns_theta_max 26.00
_diffrn_reflns_theta_min 2.34
_exptl_absorpt_coefficient_mu 0.766
_exptl_absorpt_correction_T_max 0.9273
_exptl_absorpt_correction_T_min 0.8028
_exptl_absorpt_correction_type multi-scan
_exptl_absorpt_process_details SADABS
_exptl_crystal_colour orange
_exptl_crystal_density_diffrn 1.510
_exptl_crystal_density_method 'not measured'
_exptl_crystal_description block
_exptl_crystal_F_000 1512
_exptl_crystal_size_max 0.30
_exptl_crystal_size_mid 0.15
_exptl_crystal_size_min 0.10
_refine_diff_density_max 2.048
_refine_diff_density_min -0.858
_refine_diff_density_rms 0.128
_refine_ls_extinction_method none
_refine_ls_goodness_of_fit_ref 1.092
_refine_ls_hydrogen_treatment constr
_refine_ls_matrix_type full
_refine_ls_number_parameters 399
_refine_ls_number_reflns 6370
_refine_ls_number_restraints 0
_refine_ls_restrained_S_all 1.092
_refine_ls_R_factor_all 0.0785
_refine_ls_R_factor_gt 0.0542
_refine_ls_shift/su_max 0.001
_refine_ls_shift/su_mean 0.000
_refine_ls_structure_factor_coef Fsqd
_refine_ls_weighting_details 'calc w=1/[\s^2^(Fo^2^)+(0.0847P)^2^+4.1719P] where P=(Fo^2^+2Fc^2^)/3'
_refine_ls_weighting_scheme calc
_refine_ls_wR_factor_gt 0.1462
_refine_ls_wR_factor_ref 0.1581
_reflns_number_gt 4762
_reflns_number_total 6370
_reflns_threshold_expression >2sigma(I)
_cod_data_source_file om101004z_si_002.cif
_cod_data_source_block feba010_5a
_cod_original_sg_symbol_H-M P21/n
_cod_database_code 4063379

loop_
_symmetry_equiv_pos_as_xyz
'x, y, z'
'-x+1/2, y+1/2, -z+1/2'
'-x, -y, -z'
'x-1/2, -y-1/2, z-1/2'

loop_
_atom_site_label
_atom_site_type_symbol
_atom_site_fract_x
_atom_site_fract_y
_atom_site_fract_z
_atom_site_U_iso_or_equiv
_atom_site_adp_type
_atom_site_occupancy
_atom_site_symmetry_multiplicity
_atom_site_calc_flag
_atom_site_refinement_flags
_atom_site_disorder_assembly
_atom_site_disorder_group
Ru1 Ru 0.65606(4) 0.79614(3) 0.872518(15) 0.01936(14) Uani 1 1 d . . .
Cl1 Cl 0.26533(12) 0.82930(10) 0.55813(5) 0.0292(3) Uani 1 1 d . . .
Cl2 Cl 0.49229(11) 0.92855(9) 0.84901(5) 0.0221(3) Uani 1 1 d . . .
Cl3 Cl 0.33776(15) 0.35875(16) 0.56250(6) 0.0549(5) Uani 1 1 d . . .
N1 N 0.3761(4) 0.4471(3) 0.68117(16) 0.0210(9) Uani 1 1 d . . .
H1 H 0.3507 0.4411 0.6472 0.025 Uiso 1 1 calc R . .
N2 N 0.4129(4) 0.7136(3) 0.78180(15) 0.0205(9) Uani 1 1 d . . .
H200 H 0.4169 0.7686 0.8048 0.025 Uiso 1 1 calc R . .
N3 N 0.4883(4) 0.5873(3) 0.84922(16) 0.0237(9) Uani 1 1 d . . .
N4 N 0.5155(4) 0.6812(3) 0.88279(15) 0.0181(8) Uani 1 1 d . . .
N5 N 0.6072(4) 0.8269(3) 0.94981(15) 0.0190(8) Uani 1 1 d . . .
C1 C 0.4926(5) 0.2178(4) 0.7963(2) 0.0268(11) Uani 1 1 d . . .
H1A H 0.5206 0.1670 0.8235 0.032 Uiso 1 1 calc R . .
C2 C 0.4550(5) 0.1778(4) 0.7455(2) 0.0291(12) Uani 1 1 d . . .
H2 H 0.4571 0.1001 0.7393 0.035 Uiso 1 1 calc R . .
C3 C 0.4154(5) 0.2465(4) 0.7041(2) 0.0251(11) Uani 1 1 d . . .
H3 H 0.3908 0.2182 0.6697 0.030 Uiso 1 1 calc R . .
C4 C 0.4129(4) 0.3601(4) 0.71507(19) 0.0206(10) Uani 1 1 d . . .
C5 C 0.3861(4) 0.5435(4) 0.70982(19) 0.0214(10) Uani 1 1 d . . .
C6 C 0.3595(4) 0.6549(4) 0.69084(18) 0.0190(10) Uani 1 1 d . . .
C7 C 0.3237(4) 0.6826(4) 0.63737(19) 0.0210(10) Uani 1 1 d . . .
H7 H 0.3133 0.6267 0.6108 0.025 Uiso 1 1 calc R . .
C8 C 0.3039(4) 0.7937(4) 0.62451(18) 0.0207(10) Uani 1 1 d . . .
C9 C 0.3161(4) 0.8769(4) 0.6630(2) 0.0236(11) Uani 1 1 d . . .
H9 H 0.3007 0.9521 0.6533 0.028 Uiso 1 1 calc R . .
C10 C 0.3504(4) 0.8502(4) 0.71504(19) 0.0211(10) Uani 1 1 d . . .
H10 H 0.3588 0.9065 0.7415 0.025 Uiso 1 1 calc R . .
C11 C 0.3731(4) 0.7385(4) 0.72894(19) 0.0204(10) Uani 1 1 d . . .
C12 C 0.4459(4) 0.6107(3) 0.80038(18) 0.0181(10) Uani 1 1 d . . .
C13 C 0.4626(5) 0.6803(4) 0.9278(2) 0.0243(11) Uani 1 1 d . . .
C14 C 0.5105(5) 0.7656(4) 0.96545(19) 0.0219(10) Uani 1 1 d . . .
C15 C 0.4610(5) 0.7845(4) 1.01437(19) 0.0265(11) Uani 1 1 d . . .
H15 H 0.3924 0.7420 1.0248 0.032 Uiso 1 1 calc R . .
C16 C 0.5142(5) 0.8667(4) 1.04747(19) 0.0272(11) Uani 1 1 d . . .
H16 H 0.4832 0.8802 1.0812 0.033 Uiso 1 1 calc R . .
C17 C 0.6112(5) 0.9278(4) 1.0312(2) 0.0265(11) Uani 1 1 d . . .
H17 H 0.6479 0.9846 1.0534 0.032 Uiso 1 1 calc R . .
C18 C 0.6556(5) 0.9066(4) 0.9821(2) 0.0245(11) Uani 1 1 d . . .
H18 H 0.7228 0.9500 0.9709 0.029 Uiso 1 1 calc R . .
C19 C 0.3677(5) 0.5985(4) 0.9425(2) 0.0347(13) Uani 1 1 d . . .
H19A H 0.3679 0.5347 0.9183 0.052 Uiso 1 1 calc R . .
H19B H 0.2849 0.6332 0.9395 0.052 Uiso 1 1 calc R . .
H19C H 0.3875 0.5735 0.9792 0.052 Uiso 1 1 calc R . .
C20 C 0.4291(4) 0.5215(4) 0.76157(19) 0.0200(10) Uani 1 1 d . . .
C21 C 0.4491(4) 0.4049(4) 0.76611(19) 0.0203(10) Uani 1 1 d . . .
C22 C 0.4895(5) 0.3318(4) 0.8080(2) 0.0255(11) Uani 1 1 d . . .
H22 H 0.5137 0.3589 0.8427 0.031 Uiso 1 1 calc R . .
C23 C 0.7624(5) 0.8644(4) 0.8073(2) 0.0326(13) Uani 1 1 d . . .
C24 C 0.8210(5) 0.8957(4) 0.8569(2) 0.0325(13) Uani 1 1 d . . .
H24 H 0.8374 0.9718 0.8645 0.039 Uiso 1 1 calc R . .
C25 C 0.8551(5) 0.8146(4) 0.8954(2) 0.0298(12) Uani 1 1 d . . .
H25 H 0.8955 0.8371 0.9286 0.036 Uiso 1 1 calc R . .
C26 C 0.8309(5) 0.6994(4) 0.8863(2) 0.0261(11) Uani 1 1 d . . .
C27 C 0.7672(5) 0.6709(4) 0.83641(19) 0.0257(11) Uani 1 1 d . . .
H27 H 0.7453 0.5956 0.8295 0.031 Uiso 1 1 calc R . .
C28 C 0.7357(5) 0.7523(4) 0.7967(2) 0.0283(11) Uani 1 1 d . . .
H28 H 0.6967 0.7307 0.7632 0.034 Uiso 1 1 calc R . .
C29 C 0.7231(6) 0.9512(5) 0.7656(3) 0.0451(16) Uani 1 1 d . . .
H29A H 0.7939 0.9688 0.7447 0.068 Uiso 1 1 calc R . .
H29B H 0.6960 1.0186 0.7833 0.068 Uiso 1 1 calc R . .
H29C H 0.6539 0.9224 0.7420 0.068 Uiso 1 1 calc R . .
C30 C 0.8701(5) 0.6145(5) 0.9283(2) 0.0336(12) Uani 1 1 d . . .
H30 H 0.8864 0.6551 0.9627 0.040 Uiso 1 1 calc R . .
C31 C 0.7715(6) 0.5275(5) 0.9367(3) 0.0437(15) Uani 1 1 d . . .
H31A H 0.8027 0.4759 0.9647 0.066 Uiso 1 1 calc R . .
H31B H 0.7523 0.4865 0.9034 0.066 Uiso 1 1 calc R . .
H31C H 0.6955 0.5638 0.9473 0.066 Uiso 1 1 calc R . .
C32 C 0.9941(6) 0.5622(6) 0.9147(3) 0.0511(17) Uani 1 1 d . . .
H32A H 1.0208 0.5074 0.9419 0.077 Uiso 1 1 calc R . .
H32B H 1.0578 0.6202 0.9135 0.077 Uiso 1 1 calc R . .
H32C H 0.9829 0.5257 0.8798 0.077 Uiso 1 1 calc R . .
O1 O 0.7909(6) 0.1461(6) 0.9353(3) 0.104(2) Uani 1 1 d . . .
H100 H 0.8030 0.1450 0.9686 0.125 Uiso 1 1 d R . .
C33 C 0.8869(7) 0.2175(8) 0.9175(3) 0.071(2) Uani 1 1 d . . .
H33A H 0.9691 0.1799 0.9209 0.085 Uiso 1 1 calc R . .
H33B H 0.8925 0.2869 0.9386 0.085 Uiso 1 1 calc R . .
C34 C 0.8480(7) 0.2414(6) 0.8606(3) 0.0618(19) Uani 1 1 d . . .
H34A H 0.9087 0.2915 0.8460 0.093 Uiso 1 1 calc R . .
H34B H 0.7654 0.2765 0.8581 0.093 Uiso 1 1 calc R . .
H34C H 0.8443 0.1720 0.8403 0.093 Uiso 1 1 calc R . .

loop_
_atom_site_aniso_label
_atom_site_aniso_U_11
_atom_site_aniso_U_22
_atom_site_aniso_U_33
_atom_site_aniso_U_23
_atom_site_aniso_U_13
_atom_site_aniso_U_12
Ru1 0.0189(2) 0.0179(2) 0.0214(2) 0.00022(15) 0.00272(16) -0.00012(14)
Cl1 0.0371(8) 0.0262(6) 0.0235(7) 0.0039(5) -0.0031(5) -0.0006(5)
Cl2 0.0233(6) 0.0193(5) 0.0235(6) -0.0015(4) 0.0013(5) 0.0020(4)
Cl3 0.0420(9) 0.0914(13) 0.0309(8) -0.0089(8) -0.0006(7) 0.0235(8)
N1 0.022(2) 0.0200(19) 0.021(2) -0.0009(16) 0.0035(17) -0.0002(16)
N2 0.023(2) 0.0206(19) 0.018(2) -0.0023(16) 0.0013(17) -0.0012(16)
N3 0.029(2) 0.0195(19) 0.022(2) -0.0014(16) -0.0013(18) -0.0034(16)
N4 0.024(2) 0.0154(17) 0.015(2) -0.0005(15) 0.0014(16) 0.0027(15)
N5 0.018(2) 0.0199(18) 0.018(2) -0.0019(15) -0.0022(16) 0.0024(15)
C1 0.030(3) 0.021(2) 0.031(3) 0.006(2) 0.008(2) 0.003(2)
C2 0.030(3) 0.018(2) 0.041(3) 0.000(2) 0.011(2) 0.001(2)
C3 0.026(3) 0.023(2) 0.026(3) -0.005(2) 0.006(2) -0.001(2)
C4 0.017(2) 0.022(2) 0.023(3) 0.0020(19) 0.006(2) 0.0006(18)
C5 0.018(2) 0.021(2) 0.025(3) -0.0043(19) 0.003(2) 0.0000(18)
C6 0.013(2) 0.022(2) 0.022(3) 0.0018(19) 0.0030(19) 0.0002(18)
C7 0.017(2) 0.022(2) 0.024(3) -0.0033(19) 0.003(2) -0.0008(18)
C8 0.016(2) 0.028(2) 0.017(2) 0.0027(19) -0.0005(19) -0.0005(18)
C9 0.020(3) 0.018(2) 0.032(3) 0.001(2) 0.003(2) 0.0001(18)
C10 0.018(2) 0.019(2) 0.026(3) -0.0036(19) 0.001(2) -0.0007(18)
C11 0.013(2) 0.023(2) 0.025(3) 0.0017(19) 0.003(2) -0.0015(18)
C12 0.015(2) 0.018(2) 0.022(3) 0.0013(18) 0.0008(19) -0.0014(17)
C13 0.028(3) 0.023(2) 0.022(3) 0.0022(19) 0.001(2) -0.004(2)
C14 0.022(3) 0.024(2) 0.019(3) 0.0006(19) 0.000(2) 0.0026(19)
C15 0.032(3) 0.029(3) 0.018(3) 0.002(2) 0.004(2) 0.000(2)
C16 0.039(3) 0.028(3) 0.014(2) 0.001(2) 0.001(2) 0.010(2)
C17 0.027(3) 0.023(2) 0.028(3) -0.006(2) -0.007(2) 0.006(2)
C18 0.019(3) 0.024(2) 0.030(3) -0.002(2) -0.005(2) 0.0023(19)
C19 0.036(3) 0.037(3) 0.032(3) -0.006(2) 0.010(2) -0.014(2)
C20 0.017(2) 0.024(2) 0.019(2) 0.0021(19) 0.0034(19) -0.0014(18)
C21 0.016(2) 0.018(2) 0.027(3) -0.0021(19) 0.007(2) -0.0017(17)
C22 0.024(3) 0.027(2) 0.026(3) -0.003(2) 0.004(2) -0.003(2)
C23 0.026(3) 0.038(3) 0.037(3) 0.017(2) 0.020(2) 0.007(2)
C24 0.023(3) 0.027(3) 0.048(4) 0.001(2) 0.009(3) -0.004(2)
C25 0.020(3) 0.034(3) 0.035(3) -0.007(2) 0.003(2) -0.002(2)
C26 0.022(3) 0.027(2) 0.029(3) -0.001(2) 0.007(2) 0.007(2)
C27 0.025(3) 0.029(2) 0.024(3) -0.001(2) 0.009(2) 0.003(2)
C28 0.027(3) 0.038(3) 0.021(3) 0.004(2) 0.007(2) 0.007(2)
C29 0.039(4) 0.051(4) 0.048(4) 0.030(3) 0.019(3) 0.010(3)
C30 0.031(3) 0.043(3) 0.027(3) 0.007(2) 0.003(2) 0.010(2)
C31 0.035(3) 0.047(3) 0.051(4) 0.022(3) 0.007(3) 0.006(3)
C32 0.040(4) 0.058(4) 0.056(4) 0.027(3) 0.005(3) 0.019(3)
O1 0.092(5) 0.145(6) 0.077(4) 0.000(4) 0.009(4) -0.049(5)
C33 0.043(4) 0.112(7) 0.058(5) 0.019(5) 0.014(4) -0.001(4)
C34 0.047(4) 0.068(5) 0.070(5) 0.002(4) 0.003(4) 0.008(4)

loop_
_atom_type_symbol
_atom_type_description
_atom_type_scat_dispersion_real
_atom_type_scat_dispersion_imag
_atom_type_scat_source
C C 0.0033 0.0016 'International Tables Vol C Tables 4.2.6.8 and 6.1.1.4'
H H 0.0000 0.0000 'International Tables Vol C Tables 4.2.6.8 and 6.1.1.4'
N N 0.0061 0.0033 'International Tables Vol C Tables 4.2.6.8 and 6.1.1.4'
Cl Cl 0.1484 0.1585 'International Tables Vol C Tables 4.2.6.8 and 6.1.1.4'
Ru Ru -1.2594 0.8363 'International Tables Vol C Tables 4.2.6.8 and 6.1.1.4'
O O 0.0106 0.0060 'International Tables Vol C Tables 4.2.6.8 and 6.1.1.4'

loop_
_geom_angle_atom_site_label_1
_geom_angle_atom_site_label_2
_geom_angle_atom_site_label_3
_geom_angle
_geom_angle_site_symmetry_1
_geom_angle_site_symmetry_3
_geom_angle_publ_flag
N4 Ru1 N5 76.51(14) . . ?
N4 Ru1 C27 90.92(17) . . ?
N5 Ru1 C27 134.45(16) . . ?
N4 Ru1 C25 137.79(17) . . ?
N5 Ru1 C25 92.58(18) . . ?
C27 Ru1 C25 67.83(19) . . ?
N4 Ru1 C24 171.05(17) . . ?
N5 Ru1 C24 109.36(18) . . ?
C27 Ru1 C24 80.2(2) . . ?
C25 Ru1 C24 37.41(19) . . ?
N4 Ru1 C28 106.21(18) . . ?
N5 Ru1 C28 170.84(17) . . ?
C27 Ru1 C28 37.89(18) . . ?
C25 Ru1 C28 79.5(2) . . ?
C24 Ru1 C28 66.9(2) . . ?
N4 Ru1 C26 104.16(17) . . ?
N5 Ru1 C26 102.54(17) . . ?
C27 Ru1 C26 37.97(18) . . ?
C25 Ru1 C26 37.89(18) . . ?
C24 Ru1 C26 68.32(19) . . ?
C28 Ru1 C26 68.36(19) . . ?
N4 Ru1 C23 139.02(19) . . ?
N5 Ru1 C23 143.22(19) . . ?
C27 Ru1 C23 67.60(19) . . ?
C25 Ru1 C23 67.1(2) . . ?
C24 Ru1 C23 37.1(2) . . ?
C28 Ru1 C23 36.8(2) . . ?
C26 Ru1 C23 80.48(19) . . ?
N4 Ru1 Cl2 87.06(11) . . ?
N5 Ru1 Cl2 83.20(11) . . ?
C27 Ru1 Cl2 140.50(14) . . ?
C25 Ru1 Cl2 132.66(14) . . ?
C24 Ru1 Cl2 100.19(14) . . ?
C28 Ru1 Cl2 105.55(13) . . ?
C26 Ru1 Cl2 168.26(14) . . ?
C23 Ru1 Cl2 88.80(13) . . ?
C5 N1 C4 108.0(4) . . ?
C5 N1 H1 126.0 . . ?
C4 N1 H1 126.0 . . ?
C12 N2 C11 125.1(4) . . ?
C12 N2 H200 117.4 . . ?
C11 N2 H200 117.4 . . ?
C12 N3 N4 115.2(4) . . ?
C13 N4 N3 115.0(4) . . ?
C13 N4 Ru1 118.7(3) . . ?
N3 N4 Ru1 124.9(3) . . ?
C18 N5 C14 119.1(4) . . ?
C18 N5 Ru1 125.5(3) . . ?
C14 N5 Ru1 115.2(3) . . ?
C2 C1 C22 121.2(5) . . ?
C2 C1 H1A 119.4 . . ?
C22 C1 H1A 119.4 . . ?
C3 C2 C1 122.5(4) . . ?
C3 C2 H2 118.7 . . ?
C1 C2 H2 118.7 . . ?
C2 C3 C4 116.8(5) . . ?
C2 C3 H3 121.6 . . ?
C4 C3 H3 121.6 . . ?
N1 C4 C3 128.8(4) . . ?
N1 C4 C21 108.3(4) . . ?
C3 C4 C21 122.9(4) . . ?
N1 C5 C20 110.1(4) . . ?
N1 C5 C6 127.5(4) . . ?
C20 C5 C6 122.4(4) . . ?
C11 C6 C7 119.5(4) . . ?
C11 C6 C5 115.9(4) . . ?
C7 C6 C5 124.6(4) . . ?
C8 C7 C6 118.4(4) . . ?
C8 C7 H7 120.8 . . ?
C6 C7 H7 120.8 . . ?
C7 C8 C9 121.7(4) . . ?
C7 C8 Cl1 118.8(4) . . ?
C9 C8 Cl1 119.5(4) . . ?
C10 C9 C8 119.9(4) . . ?
C10 C9 H9 120.0 . . ?
C8 C9 H9 120.0 . . ?
C9 C10 C11 119.4(4) . . ?
C9 C10 H10 120.3 . . ?
C11 C10 H10 120.3 . . ?
C6 C11 N2 120.5(4) . . ?
C6 C11 C10 121.0(4) . . ?
N2 C11 C10 118.5(4) . . ?
N3 C12 N2 125.5(4) . . ?
N3 C12 C20 119.2(4) . . ?
N2 C12 C20 115.2(4) . . ?
N4 C13 C14 113.7(4) . . ?
N4 C13 C19 124.9(4) . . ?
C14 C13 C19 121.3(4) . . ?
N5 C14 C15 121.1(4) . . ?
N5 C14 C13 115.7(4) . . ?
C15 C14 C13 123.2(5) . . ?
C16 C15 C14 118.6(5) . . ?
C16 C15 H15 120.7 . . ?
C14 C15 H15 120.7 . . ?
C17 C16 C15 119.6(5) . . ?
C17 C16 H16 120.2 . . ?
C15 C16 H16 120.2 . . ?
C16 C17 C18 119.4(5) . . ?
C16 C17 H17 120.3 . . ?
C18 C17 H17 120.3 . . ?
N5 C18 C17 122.1(5) . . ?
N5 C18 H18 118.9 . . ?
C17 C18 H18 118.9 . . ?
C13 C19 H19A 109.5 . . ?
C13 C19 H19B 109.5 . . ?
H19A C19 H19B 109.5 . . ?
C13 C19 H19C 109.5 . . ?
H19A C19 H19C 109.5 . . ?
H19B C19 H19C 109.5 . . ?
C5 C20 C21 107.7(4) . . ?
C5 C20 C12 120.6(4) . . ?
C21 C20 C12 131.7(4) . . ?
C22 C21 C4 119.0(4) . . ?
C22 C21 C20 135.2(4) . . ?
C4 C21 C20 105.8(4) . . ?
C1 C22 C21 117.6(5) . . ?
C1 C22 H22 121.2 . . ?
C21 C22 H22 121.2 . . ?
C28 C23 C24 119.8(5) . . ?
C28 C23 C29 119.4(5) . . ?
C24 C23 C29 120.7(5) . . ?
C28 C23 Ru1 71.0(3) . . ?
C24 C23 Ru1 70.3(3) . . ?
C29 C23 Ru1 129.2(4) . . ?
C25 C24 C23 120.1(5) . . ?
C25 C24 Ru1 70.7(3) . . ?
C23 C24 Ru1 72.6(3) . . ?
C25 C24 H24 119.9 . . ?
C23 C24 H24 119.9 . . ?
Ru1 C24 H24 129.2 . . ?
C24 C25 C26 122.0(5) . . ?
C24 C25 Ru1 71.9(3) . . ?
C26 C25 Ru1 72.3(3) . . ?
C24 C25 H25 119.0 . . ?
C26 C25 H25 119.0 . . ?
Ru1 C25 H25 129.4 . . ?
C27 C26 C25 116.5(5) . . ?
C27 C26 C30 122.9(5) . . ?
C25 C26 C30 120.6(5) . . ?
C27 C26 Ru1 69.1(3) . . ?
C25 C26 Ru1 69.8(3) . . ?
C30 C26 Ru1 130.9(4) . . ?
C28 C27 C26 121.7(5) . . ?
C28 C27 Ru1 72.8(3) . . ?
C26 C27 Ru1 72.9(3) . . ?
C28 C27 H27 119.2 . . ?
C26 C27 H27 119.2 . . ?
Ru1 C27 H27 127.3 . . ?
C23 C28 C27 119.8(5) . . ?
C23 C28 Ru1 72.2(3) . . ?
C27 C28 Ru1 69.3(3) . . ?
C23 C28 H28 120.1 . . ?
C27 C28 H28 120.1 . . ?
Ru1 C28 H28 131.2 . . ?
C23 C29 H29A 109.5 . . ?
C23 C29 H29B 109.5 . . ?
H29A C29 H29B 109.5 . . ?
C23 C29 H29C 109.5 . . ?
H29A C29 H29C 109.5 . . ?
H29B C29 H29C 109.5 . . ?
C26 C30 C31 114.0(5) . . ?
C26 C30 C32 108.8(4) . . ?
C31 C30 C32 112.0(5) . . ?
C26 C30 H30 107.2 . . ?
C31 C30 H30 107.2 . . ?
C32 C30 H30 107.2 . . ?
C30 C31 H31A 109.5 . . ?
C30 C31 H31B 109.5 . . ?
H31A C31 H31B 109.5 . . ?
C30 C31 H31C 109.5 . . ?
H31A C31 H31C 109.5 . . ?
H31B C31 H31C 109.5 . . ?
C30 C32 H32A 109.5 . . ?
C30 C32 H32B 109.5 . . ?
H32A C32 H32B 109.5 . . ?
C30 C32 H32C 109.5 . . ?
H32A C32 H32C 109.5 . . ?
H32B C32 H32C 109.5 . . ?
C33 O1 H100 105.0 . . ?
O1 C33 C34 105.0(7) . . ?
O1 C33 H33A 110.7 . . ?
C34 C33 H33A 110.7 . . ?
O1 C33 H33B 110.7 . . ?
C34 C33 H33B 110.7 . . ?
H33A C33 H33B 108.8 . . ?
C33 C34 H34A 109.5 . . ?
C33 C34 H34B 109.5 . . ?
H34A C34 H34B 109.5 . . ?
C33 C34 H34C 109.5 . . ?
H34A C34 H34C 109.5 . . ?
H34B C34 H34C 109.5 . . ?

loop_
_geom_bond_atom_site_label_1
_geom_bond_atom_site_label_2
_geom_bond_distance
_geom_bond_site_symmetry_2
_geom_bond_publ_flag
Ru1 N4 2.078(4) . ?
Ru1 N5 2.086(4) . ?
Ru1 C27 2.166(5) . ?
Ru1 C25 2.182(5) . ?
Ru1 C24 2.198(5) . ?
Ru1 C28 2.212(5) . ?
Ru1 C26 2.215(5) . ?
Ru1 C23 2.227(5) . ?
Ru1 Cl2 2.4149(11) . ?
Cl1 C8 1.744(5) . ?
N1 C5 1.368(6) . ?
N1 C4 1.390(6) . ?
N1 H1 0.8800 . ?
N2 C12 1.362(5) . ?
N2 C11 1.399(6) . ?
N2 H200 0.8800 . ?
N3 C12 1.309(6) . ?
N3 N4 1.430(5) . ?
N4 C13 1.305(6) . ?
N5 C18 1.338(6) . ?
N5 C14 1.356(6) . ?
C1 C2 1.399(7) . ?
C1 C22 1.406(7) . ?
C1 H1A 0.9500 . ?
C2 C3 1.373(7) . ?
C2 H2 0.9500 . ?
C3 C4 1.398(7) . ?
C3 H3 0.9500 . ?
C4 C21 1.420(7) . ?
C5 C20 1.375(7) . ?
C5 C6 1.446(6) . ?
C6 C11 1.392(7) . ?
C6 C7 1.412(6) . ?
C7 C8 1.390(6) . ?
C7 H7 0.9500 . ?
C8 C9 1.394(6) . ?
C9 C10 1.372(7) . ?
C9 H9 0.9500 . ?
C10 C11 1.407(6) . ?
C10 H10 0.9500 . ?
C12 C20 1.454(6) . ?
C13 C14 1.464(7) . ?
C13 C19 1.484(7) . ?
C14 C15 1.396(7) . ?
C15 C16 1.389(7) . ?
C15 H15 0.9500 . ?
C16 C17 1.363(7) . ?
C16 H16 0.9500 . ?
C17 C18 1.381(7) . ?
C17 H17 0.9500 . ?
C18 H18 0.9500 . ?
C19 H19A 0.9800 . ?
C19 H19B 0.9800 . ?
C19 H19C 0.9800 . ?
C20 C21 1.425(6) . ?
C21 C22 1.416(7) . ?
C22 H22 0.9500 . ?
C23 C28 1.403(8) . ?
C23 C24 1.408(8) . ?
C23 C29 1.518(7) . ?
C24 C25 1.405(7) . ?
C24 H24 0.9500 . ?
C25 C26 1.428(7) . ?
C25 H25 0.9500 . ?
C26 C27 1.426(7) . ?
C26 C30 1.509(7) . ?
C27 C28 1.422(7) . ?
C27 H27 0.9500 . ?
C28 H28 0.9500 . ?
C29 H29A 0.9800 . ?
C29 H29B 0.9800 . ?
C29 H29C 0.9800 . ?
C30 C31 1.516(8) . ?
C30 C32 1.535(8) . ?
C30 H30 1.0000 . ?
C31 H31A 0.9800 . ?
C31 H31B 0.9800 . ?
C31 H31C 0.9800 . ?
C32 H32A 0.9800 . ?
C32 H32B 0.9800 . ?
C32 H32C 0.9800 . ?
O1 C33 1.439(9) . ?
O1 H100 0.8396 . ?
C33 C34 1.490(10) . ?
C33 H33A 0.9900 . ?
C33 H33B 0.9900 . ?
C34 H34A 0.9800 . ?
C34 H34B 0.9800 . ?
C34 H34C 0.9800 . ?

loop_
_geom_torsion_atom_site_label_1
_geom_torsion_atom_site_label_2
_geom_torsion_atom_site_label_3
_geom_torsion_atom_site_label_4
_geom_torsion
_geom_torsion_site_symmetry_1
_geom_torsion_site_symmetry_2
_geom_torsion_site_symmetry_3
_geom_torsion_site_symmetry_4
_geom_torsion_publ_flag
C12 N3 N4 C13 127.1(5) . . . . ?
C12 N3 N4 Ru1 -66.2(5) . . . . ?
N5 Ru1 N4 C13 1.1(3) . . . . ?
C27 Ru1 N4 C13 136.9(4) . . . . ?
C25 Ru1 N4 C13 79.9(4) . . . . ?
C28 Ru1 N4 C13 172.1(3) . . . . ?
C26 Ru1 N4 C13 100.9(4) . . . . ?
C23 Ru1 N4 C13 -167.4(3) . . . . ?
Cl2 Ru1 N4 C13 -82.6(3) . . . . ?
N5 Ru1 N4 N3 -165.2(4) . . . . ?
C27 Ru1 N4 N3 -29.4(3) . . . . ?
C25 Ru1 N4 N3 -86.5(4) . . . . ?
C28 Ru1 N4 N3 5.8(4) . . . . ?
C26 Ru1 N4 N3 -65.4(4) . . . . ?
C23 Ru1 N4 N3 26.3(5) . . . . ?
Cl2 Ru1 N4 N3 111.1(3) . . . . ?
N4 Ru1 N5 C18 -177.6(4) . . . . ?
C25 Ru1 N5 C18 43.7(4) . . . . ?
C24 Ru1 N5 C18 9.4(4) . . . . ?
C26 Ru1 N5 C18 80.6(4) . . . . ?
C23 Ru1 N5 C18 -10.2(5) . . . . ?
Cl2 Ru1 N5 C18 -89.0(4) . . . . ?
N4 Ru1 N5 C14 -3.5(3) . . . . ?
C27 Ru1 N5 C14 -81.3(4) . . . . ?
C25 Ru1 N5 C14 -142.3(3) . . . . ?
C24 Ru1 N5 C14 -176.5(3) . . . . ?
C26 Ru1 N5 C14 -105.3(3) . . . . ?
C23 Ru1 N5 C14 163.8(3) . . . . ?
Cl2 Ru1 N5 C14 85.1(3) . . . . ?
C22 C1 C2 C3 1.1(8) . . . . ?
C1 C2 C3 C4 -0.5(7) . . . . ?
C5 N1 C4 C3 178.2(5) . . . . ?
C5 N1 C4 C21 -1.1(5) . . . . ?
C2 C3 C4 N1 -179.2(5) . . . . ?
C2 C3 C4 C21 0.0(7) . . . . ?
C4 N1 C5 C20 0.2(5) . . . . ?
C4 N1 C5 C6 179.1(5) . . . . ?
N1 C5 C6 C11 177.7(4) . . . . ?
C20 C5 C6 C11 -3.6(7) . . . . ?
N1 C5 C6 C7 -3.4(8) . . . . ?
C20 C5 C6 C7 175.4(4) . . . . ?
C11 C6 C7 C8 0.4(7) . . . . ?
C5 C6 C7 C8 -178.5(4) . . . . ?
C6 C7 C8 C9 -1.3(7) . . . . ?
C6 C7 C8 Cl1 177.6(3) . . . . ?
C7 C8 C9 C10 1.1(7) . . . . ?
Cl1 C8 C9 C10 -177.8(4) . . . . ?
C8 C9 C10 C11 0.1(7) . . . . ?
C7 C6 C11 N2 -177.7(4) . . . . ?
C5 C6 C11 N2 1.3(6) . . . . ?
C7 C6 C11 C10 0.7(7) . . . . ?
C5 C6 C11 C10 179.6(4) . . . . ?
C12 N2 C11 C6 2.7(7) . . . . ?
C12 N2 C11 C10 -175.6(4) . . . . ?
C9 C10 C11 C6 -0.9(7) . . . . ?
C9 C10 C11 N2 177.5(4) . . . . ?
N4 N3 C12 N2 -8.2(7) . . . . ?
N4 N3 C12 C20 173.0(4) . . . . ?
C11 N2 C12 N3 176.9(4) . . . . ?
C11 N2 C12 C20 -4.2(6) . . . . ?
N3 N4 C13 C14 168.9(4) . . . . ?
Ru1 N4 C13 C14 1.3(5) . . . . ?
N3 N4 C13 C19 -7.9(7) . . . . ?
Ru1 N4 C13 C19 -175.5(4) . . . . ?
C18 N5 C14 C15 0.1(7) . . . . ?
Ru1 N5 C14 C15 -174.3(4) . . . . ?
C18 N5 C14 C13 179.8(4) . . . . ?
Ru1 N5 C14 C13 5.4(5) . . . . ?
N4 C13 C14 N5 -4.4(6) . . . . ?
C19 C13 C14 N5 172.5(4) . . . . ?
N4 C13 C14 C15 175.3(4) . . . . ?
C19 C13 C14 C15 -7.8(8) . . . . ?
N5 C14 C15 C16 -1.0(7) . . . . ?
C13 C14 C15 C16 179.3(4) . . . . ?
C14 C15 C16 C17 1.2(7) . . . . ?
C15 C16 C17 C18 -0.4(7) . . . . ?
C14 N5 C18 C17 0.7(7) . . . . ?
Ru1 N5 C18 C17 174.5(3) . . . . ?
C16 C17 C18 N5 -0.5(7) . . . . ?
N1 C5 C20 C21 0.8(5) . . . . ?
C6 C5 C20 C21 -178.2(4) . . . . ?
N1 C5 C20 C12 -179.0(4) . . . . ?
C6 C5 C20 C12 2.0(7) . . . . ?
N3 C12 C20 C5 -179.3(4) . . . . ?
N2 C12 C20 C5 1.8(6) . . . . ?
N3 C12 C20 C21 1.0(8) . . . . ?
N2 C12 C20 C21 -177.9(5) . . . . ?
N1 C4 C21 C22 179.3(4) . . . . ?
C3 C4 C21 C22 0.0(7) . . . . ?
N1 C4 C21 C20 1.5(5) . . . . ?
C3 C4 C21 C20 -177.9(4) . . . . ?
C5 C20 C21 C22 -178.7(5) . . . . ?
C12 C20 C21 C22 1.1(9) . . . . ?
C5 C20 C21 C4 -1.4(5) . . . . ?
C12 C20 C21 C4 178.4(5) . . . . ?
C2 C1 C22 C21 -1.1(7) . . . . ?
C4 C21 C22 C1 0.5(7) . . . . ?
C20 C21 C22 C1 177.6(5) . . . . ?
N4 Ru1 C23 C28 -34.2(4) . . . . ?
N5 Ru1 C23 C28 164.7(3) . . . . ?
C27 Ru1 C23 C28 29.1(3) . . . . ?
C25 Ru1 C23 C28 103.5(3) . . . . ?
C24 Ru1 C23 C28 132.9(5) . . . . ?
C26 Ru1 C23 C28 66.4(3) . . . . ?
Cl2 Ru1 C23 C28 -118.4(3) . . . . ?
N4 Ru1 C23 C24 -167.2(3) . . . . ?
N5 Ru1 C23 C24 31.8(4) . . . . ?
C27 Ru1 C23 C24 -103.8(3) . . . . ?
C25 Ru1 C23 C24 -29.4(3) . . . . ?
C28 Ru1 C23 C24 -132.9(5) . . . . ?
C26 Ru1 C23 C24 -66.5(3) . . . . ?
Cl2 Ru1 C23 C24 108.7(3) . . . . ?
N4 Ru1 C23 C29 78.7(6) . . . . ?
N5 Ru1 C23 C29 -82.4(6) . . . . ?
C27 Ru1 C23 C29 142.1(6) . . . . ?
C25 Ru1 C23 C29 -143.5(6) . . . . ?
C24 Ru1 C23 C29 -114.1(7) . . . . ?
C28 Ru1 C23 C29 113.0(7) . . . . ?
C26 Ru1 C23 C29 179.4(6) . . . . ?
Cl2 Ru1 C23 C29 -5.4(5) . . . . ?
C28 C23 C24 C25 1.4(8) . . . . ?
C29 C23 C24 C25 179.0(5) . . . . ?
Ru1 C23 C24 C25 54.3(4) . . . . ?
C28 C23 C24 Ru1 -52.9(4) . . . . ?
C29 C23 C24 Ru1 124.7(5) . . . . ?
N5 Ru1 C24 C25 67.6(3) . . . . ?
C27 Ru1 C24 C25 -66.2(3) . . . . ?
C28 Ru1 C24 C25 -103.4(3) . . . . ?
C26 Ru1 C24 C25 -28.6(3) . . . . ?
C23 Ru1 C24 C25 -131.9(5) . . . . ?
Cl2 Ru1 C24 C25 153.9(3) . . . . ?
N5 Ru1 C24 C23 -160.5(3) . . . . ?
C27 Ru1 C24 C23 65.7(3) . . . . ?
C25 Ru1 C24 C23 131.9(5) . . . . ?
C28 Ru1 C24 C23 28.5(3) . . . . ?
C26 Ru1 C24 C23 103.3(3) . . . . ?
Cl2 Ru1 C24 C23 -74.2(3) . . . . ?
C23 C24 C25 C26 -0.8(8) . . . . ?
Ru1 C24 C25 C26 54.4(4) . . . . ?
C23 C24 C25 Ru1 -55.2(4) . . . . ?
N4 Ru1 C25 C24 168.2(3) . . . . ?
N5 Ru1 C25 C24 -119.2(3) . . . . ?
C27 Ru1 C25 C24 103.2(3) . . . . ?
C28 Ru1 C25 C24 65.5(3) . . . . ?
C26 Ru1 C25 C24 133.6(5) . . . . ?
C23 Ru1 C25 C24 29.2(3) . . . . ?
Cl2 Ru1 C25 C24 -36.0(4) . . . . ?
N4 Ru1 C25 C26 34.5(4) . . . . ?
N5 Ru1 C25 C26 107.2(3) . . . . ?
C27 Ru1 C25 C26 -30.4(3) . . . . ?
C24 Ru1 C25 C26 -133.6(5) . . . . ?
C28 Ru1 C25 C26 -68.1(3) . . . . ?
C23 Ru1 C25 C26 -104.5(3) . . . . ?
Cl2 Ru1 C25 C26 -169.7(2) . . . . ?
C24 C25 C26 C27 -1.6(7) . . . . ?
Ru1 C25 C26 C27 52.7(4) . . . . ?
C24 C25 C26 C30 179.3(5) . . . . ?
Ru1 C25 C26 C30 -126.4(5) . . . . ?
C24 C25 C26 Ru1 -54.2(4) . . . . ?
N4 Ru1 C26 C27 72.7(3) . . . . ?
N5 Ru1 C26 C27 151.8(3) . . . . ?
C25 Ru1 C26 C27 -130.4(5) . . . . ?
C24 Ru1 C26 C27 -102.1(3) . . . . ?
C28 Ru1 C26 C27 -29.3(3) . . . . ?
C23 Ru1 C26 C27 -65.6(3) . . . . ?
Cl2 Ru1 C26 C27 -89.9(7) . . . . ?
N4 Ru1 C26 C25 -156.9(3) . . . . ?
N5 Ru1 C26 C25 -77.8(3) . . . . ?
C27 Ru1 C26 C25 130.4(5) . . . . ?
C24 Ru1 C26 C25 28.2(3) . . . . ?
C28 Ru1 C26 C25 101.0(3) . . . . ?
C23 Ru1 C26 C25 64.8(3) . . . . ?
Cl2 Ru1 C26 C25 40.5(8) . . . . ?
N4 Ru1 C26 C30 -43.3(5) . . . . ?
N5 Ru1 C26 C30 35.7(5) . . . . ?
C27 Ru1 C26 C30 -116.1(6) . . . . ?
C25 Ru1 C26 C30 113.6(6) . . . . ?
C24 Ru1 C26 C30 141.8(5) . . . . ?
C28 Ru1 C26 C30 -145.4(5) . . . . ?
C23 Ru1 C26 C30 178.3(5) . . . . ?
Cl2 Ru1 C26 C30 154.0(5) . . . . ?
C25 C26 C27 C28 3.4(7) . . . . ?
C30 C26 C27 C28 -177.5(5) . . . . ?
Ru1 C26 C27 C28 56.4(4) . . . . ?
C25 C26 C27 Ru1 -53.0(4) . . . . ?
C30 C26 C27 Ru1 126.1(5) . . . . ?
N4 Ru1 C27 C28 115.7(3) . . . . ?
N5 Ru1 C27 C28 -172.4(3) . . . . ?
C25 Ru1 C27 C28 -101.8(3) . . . . ?
C24 Ru1 C27 C28 -64.9(3) . . . . ?
C26 Ru1 C27 C28 -132.1(4) . . . . ?
C23 Ru1 C27 C28 -28.4(3) . . . . ?
Cl2 Ru1 C27 C28 29.2(4) . . . . ?
N4 Ru1 C27 C26 -112.2(3) . . . . ?
N5 Ru1 C27 C26 -40.3(4) . . . . ?
C25 Ru1 C27 C26 30.3(3) . . . . ?
C24 Ru1 C27 C26 67.2(3) . . . . ?
C28 Ru1 C27 C26 132.1(4) . . . . ?
C23 Ru1 C27 C26 103.7(3) . . . . ?
Cl2 Ru1 C27 C26 161.3(2) . . . . ?
C24 C23 C28 C27 0.4(7) . . . . ?
C29 C23 C28 C27 -177.2(5) . . . . ?
Ru1 C23 C28 C27 -52.2(4) . . . . ?
C24 C23 C28 Ru1 52.6(4) . . . . ?
C29 C23 C28 Ru1 -125.0(5) . . . . ?
C26 C27 C28 C23 -2.9(7) . . . . ?
Ru1 C27 C28 C23 53.6(4) . . . . ?
C26 C27 C28 Ru1 -56.4(4) . . . . ?
N4 Ru1 C28 C23 157.4(3) . . . . ?
C27 Ru1 C28 C23 -132.9(5) . . . . ?
C25 Ru1 C28 C23 -65.7(3) . . . . ?
C24 Ru1 C28 C23 -28.7(3) . . . . ?
C26 Ru1 C28 C23 -103.5(3) . . . . ?
Cl2 Ru1 C28 C23 65.9(3) . . . . ?
N4 Ru1 C28 C27 -69.7(3) . . . . ?
C25 Ru1 C28 C27 67.2(3) . . . . ?
C24 Ru1 C28 C27 104.2(3) . . . . ?
C26 Ru1 C28 C27 29.4(3) . . . . ?
C23 Ru1 C28 C27 132.9(5) . . . . ?
Cl2 Ru1 C28 C27 -161.2(3) . . . . ?
C27 C26 C30 C31 -43.3(7) . . . . ?
C25 C26 C30 C31 135.8(5) . . . . ?
Ru1 C26 C30 C31 46.7(7) . . . . ?
C27 C26 C30 C32 82.5(6) . . . . ?
C25 C26 C30 C32 -98.5(6) . . . . ?
Ru1 C26 C30 C32 172.5(4) . . . . ?
